data_7109472
loop_
_publ_author_name
'Thomas D. Roberts'
'Marc A. Little'
'Floriana Tuna'
'Colin A. Kilner'
'Malcolm A. Halcrow'

_publ_section_title
;
 Isostructural Salts of the Same Complex Showing Contrasting Thermal
 Spin-Crossover Mediated by Multiple Phase Changes
;
_journal_name_full Chem.Commun.
_journal_page_first 6280
_journal_paper_doi 10.1039/c3cc43613f
_journal_volume 49
_journal_year 2013
_chemical_formula_moiety 'C26 H26 Fe N10, 2[Cl O4]'
_chemical_formula_sum 'C26 H26 Cl2 Fe N10 O8'
_chemical_formula_weight 733.32
_chemical_name_systematic
; 
Bis[2,6-bis(5-methylpyrazol-3-yl)pyridine]iron(II) 
diperchlorate
;
_space_group_IT_number 86
_symmetry_cell_setting tetragonal
_symmetry_space_group_name_Hall '-P 4bc'
_symmetry_space_group_name_H-M 'P 42/n :2'
_atom_sites_solution_hydrogens geom
_atom_sites_solution_primary direct
_atom_sites_solution_secondary difmap
_audit_creation_method SHELXL-97
_cell_angle_alpha 90.00
_cell_angle_beta 90.00
_cell_angle_gamma 90.00
_cell_formula_units_Z 2
_cell_length_a 9.7396(3)
_cell_length_b 9.7396(3)
_cell_length_c 18.0080(8)
_cell_measurement_reflns_used 28726
_cell_measurement_temperature 150(2)
_cell_measurement_theta_max 28.38
_cell_measurement_theta_min 2.26
_cell_volume 1708.24(11)
_computing_cell_refinement 'APEX 2 software, Bruker Nonius 2004'
_computing_data_collection 'APEX 2 software, Bruker Nonius 2004'
_computing_data_reduction 'SAINT, Bruker Nonius 2004'
_computing_molecular_graphics 'XSEED (Barbour, 2001)'
_computing_publication_material 'local program'
_computing_structure_refinement 'SHELXL-97 (Sheldrick, 1997)'
_computing_structure_solution 'SHELXS-97 (Sheldrick, 1990)'
_diffrn_ambient_temperature 150(2)
_diffrn_detector_area_resol_mean '120 microns'
_diffrn_measured_fraction_theta_full 1.000
_diffrn_measured_fraction_theta_max 1.000
_diffrn_measurement_device_type 'Bruker X8 Apex diffractometer'
_diffrn_measurement_method 'Rotation images'
_diffrn_radiation_monochromator graphite
_diffrn_radiation_source 'rotating anode'
_diffrn_radiation_type MoK\a
_diffrn_radiation_wavelength 0.71073
_diffrn_reflns_av_R_equivalents 0.0521
_diffrn_reflns_av_sigmaI/netI 0.0229
_diffrn_reflns_limit_h_max 12
_diffrn_reflns_limit_h_min -12
_diffrn_reflns_limit_k_max 8
_diffrn_reflns_limit_k_min -11
_diffrn_reflns_limit_l_max 22
_diffrn_reflns_limit_l_min -24
_diffrn_reflns_number 28726
_diffrn_reflns_theta_full 28.38
_diffrn_reflns_theta_max 28.38
_diffrn_reflns_theta_min 2.26
_diffrn_standards_decay_% 0
_diffrn_standards_interval_count 0
_diffrn_standards_interval_time 0
_diffrn_standards_number 0
_exptl_absorpt_coefficient_mu 0.658
_exptl_absorpt_correction_T_max 0.995
_exptl_absorpt_correction_T_min 0.570
_exptl_absorpt_correction_type multi-scan
_exptl_absorpt_process_details
;
Sheldrick, G. M. (2002). SADABS v. 2.03. University of 
G/ottingen, Germany.
;
_exptl_crystal_colour yellow
_exptl_crystal_density_diffrn 1.426
_exptl_crystal_density_method 'not measured'
_exptl_crystal_description plate
_exptl_crystal_F_000 752
_exptl_crystal_size_max 0.29
_exptl_crystal_size_mid 0.25
_exptl_crystal_size_min 0.04
_refine_diff_density_max 0.829
_refine_diff_density_min -0.585
_refine_diff_density_rms 0.113
_refine_ls_extinction_method none
_refine_ls_goodness_of_fit_ref 1.532
_refine_ls_hydrogen_treatment constr
_refine_ls_matrix_type full
_refine_ls_number_parameters 142
_refine_ls_number_reflns 2138
_refine_ls_number_restraints 12
_refine_ls_restrained_S_all 1.589
_refine_ls_R_factor_all 0.1112
_refine_ls_R_factor_gt 0.0939
_refine_ls_shift/su_max 0.009
_refine_ls_shift/su_mean 0.001
_refine_ls_structure_factor_coef Fsqd
_refine_ls_weighting_details 'calc w=1/[\s^2^(Fo^2^)+(0.2000P)^2^+0.0000P] where P=(Fo^2^+2Fc^2^)/3'
_refine_ls_weighting_scheme calc
_refine_ls_wR_factor_gt 0.3195
_refine_ls_wR_factor_ref 0.3483
_reflns_number_gt 1642
_reflns_number_total 2138
_reflns_threshold_expression >2sigma(I)
_cod_data_source_file c3cc43613f_2-1.cif
_cod_data_source_block tr11
_cod_original_sg_symbol_H-M 'P 42/n'
_cod_database_code 7109472

loop_
_symmetry_equiv_pos_as_xyz
'x, y, z'
'-y, x+1/2, z+1/2'
'-x+1/2, -y+1/2, z'
'y+1/2, -x, z+1/2'
'-x, -y, -z'
'y, -x-1/2, -z-1/2'
'x-1/2, y-1/2, -z'
'-y-1/2, x, -z-1/2'

loop_
_atom_site_label
_atom_site_type_symbol
_atom_site_fract_x
_atom_site_fract_y
_atom_site_fract_z
_atom_site_U_iso_or_equiv
_atom_site_adp_type
_atom_site_occupancy
_atom_site_symmetry_multiplicity
_atom_site_calc_flag
_atom_site_refinement_flags
_atom_site_disorder_assembly
_atom_site_disorder_group
Fe1 Fe 0.2500 0.2500 0.2500 0.0428(5) Uani 1 4 d S . .
N2 N 0.2500 0.2500 0.1372(4) 0.0672(17) Uani 1 2 d S . .
C3 C 0.3586(5) 0.2973(7) 0.0996(3) 0.0844(15) Uani 1 1 d . . .
C4 C 0.3596(10) 0.2998(14) 0.0190(4) 0.149(4) Uani 1 1 d . . .
H4 H 0.4362 0.3359 -0.0071 0.179 Uiso 1 1 calc R . .
C5 C 0.2500 0.2500 -0.0186(8) 0.183(12) Uani 1 2 d S . .
H5 H 0.2500 0.2500 -0.0713 0.219 Uiso 1 2 calc SR . .
C6 C 0.4704(5) 0.3407(5) 0.1489(4) 0.0778(14) Uani 1 1 d . . .
N7 N 0.4425(3) 0.3297(3) 0.2211(3) 0.0632(10) Uani 1 1 d . . .
N8 N 0.5564(6) 0.3750(5) 0.2546(3) 0.0799(17) Uani 1 1 d . . .
H8 H 0.5688 0.3800 0.3029 0.096 Uiso 1 1 calc R . .
C9 C 0.6515(5) 0.4129(5) 0.2016(5) 0.091(2) Uani 1 1 d . . .
C10 C 0.5989(6) 0.3908(7) 0.1362(6) 0.101(2) Uani 1 1 d . . .
H10 H 0.6412 0.4064 0.0894 0.121 Uiso 1 1 calc R . .
C11 C 0.7930(7) 0.4649(8) 0.2283(7) 0.146(4) Uani 1 1 d . . .
H11A H 0.8644 0.4001 0.2128 0.219 Uiso 1 1 calc R . .
H11B H 0.7928 0.4725 0.2825 0.219 Uiso 1 1 calc R . .
H11C H 0.8115 0.5552 0.2064 0.219 Uiso 1 1 calc R . .
Cl12 Cl 0.6606(4) 0.3316(3) 0.44156(18) 0.1037(11) Uani 0.50 1 d PD . .
O13A O 0.5329(18) 0.429(2) 0.4180(17) 0.053(5) Uiso 0.20 1 d PD A 1
O14A O 0.620(2) 0.1887(15) 0.4330(13) 0.073(5) Uiso 0.20 1 d PD . 1
O15A O 0.663(3) 0.367(2) 0.5167(9) 0.071(7) Uiso 0.20 1 d PD A 1
O16A O 0.7868(17) 0.375(2) 0.4086(11) 0.082(4) Uiso 0.20 1 d PD . 1
O14B O 0.7500 0.2500 0.4130(8) 0.086(3) Uiso 0.40 2 d SPD . 2
O13B O 0.601(3) 0.4403(19) 0.4029(12) 0.083(5) Uiso 0.20 1 d PD A 2
O15B O 0.550(3) 0.336(3) 0.4973(15) 0.118(8) Uiso 0.20 1 d PD A 2
O16B O 0.627(4) 0.349(4) 0.5195(11) 0.103(12) Uiso 0.20 1 d PD A 2
O13C O 0.529(5) 0.408(9) 0.426(6) 0.11(4) Uiso 0.10 1 d PD A 3
O14C O 0.674(3) 0.1771(16) 0.4403(14) 0.040(5) Uiso 0.10 1 d PD . 3
O15C O 0.643(3) 0.199(2) 0.4026(17) 0.052(6) Uiso 0.10 1 d PD . 3
O16C O 0.545(3) 0.394(5) 0.403(2) 0.056(9) Uiso 0.10 1 d PD A 3

loop_
_atom_site_aniso_label
_atom_site_aniso_U_11
_atom_site_aniso_U_22
_atom_site_aniso_U_33
_atom_site_aniso_U_23
_atom_site_aniso_U_13
_atom_site_aniso_U_12
Fe1 0.0365(5) 0.0365(5) 0.0552(8) 0.000 0.000 0.000
N2 0.050(3) 0.086(4) 0.065(3) 0.000 0.000 0.0049(19)
C3 0.067(3) 0.119(4) 0.067(3) 0.002(3) 0.015(2) -0.003(3)
C4 0.128(6) 0.244(13) 0.075(5) 0.011(5) 0.018(4) -0.033(8)
C5 0.190(16) 0.29(3) 0.064(7) 0.000 0.000 -0.073(15)
C6 0.051(2) 0.076(3) 0.107(4) 0.006(3) 0.021(2) 0.003(2)
N7 0.0419(17) 0.0505(19) 0.097(3) 0.0024(19) -0.0109(19) 0.0039(13)
N8 0.051(2) 0.041(2) 0.148(5) -0.0063(16) -0.028(2) 0.0023(16)
C9 0.047(2) 0.053(3) 0.172(7) 0.001(3) 0.007(3) 0.0033(18)
C10 0.056(3) 0.089(4) 0.158(7) -0.009(4) 0.028(4) -0.010(3)
C11 0.054(4) 0.067(4) 0.318(12) -0.004(6) -0.041(5) -0.009(3)
Cl12 0.129(3) 0.097(2) 0.0857(18) -0.0022(14) -0.0037(16) -0.0103(17)

loop_
_atom_type_symbol
_atom_type_description
_atom_type_scat_dispersion_real
_atom_type_scat_dispersion_imag
_atom_type_scat_source
C C 0.0033 0.0016 'International Tables Vol C Tables 4.2.6.8 and 6.1.1.4'
H H 0.0000 0.0000 'International Tables Vol C Tables 4.2.6.8 and 6.1.1.4'
Cl Cl 0.1484 0.1585 'International Tables Vol C Tables 4.2.6.8 and 6.1.1.4'
N N 0.0061 0.0033 'International Tables Vol C Tables 4.2.6.8 and 6.1.1.4'
O O 0.0106 0.0060 'International Tables Vol C Tables 4.2.6.8 and 6.1.1.4'
Fe Fe 0.3463 0.8444 'International Tables Vol C Tables 4.2.6.8 and 6.1.1.4'

loop_
_geom_angle_atom_site_label_1
_geom_angle_atom_site_label_2
_geom_angle_atom_site_label_3
_geom_angle
_geom_angle_site_symmetry_1
_geom_angle_site_symmetry_3
N2 Fe1 N2 180.00 6_566 .
N2 Fe1 N7 75.62(14) . .
N7 Fe1 N7 151.2(3) 3 .
N2 Fe1 N7 104.38(14) . 6_566
N7 Fe1 N7 93.54(7) . 6_566
C3 N2 C3 119.3(7) 3 .
C3 N2 Fe1 120.4(4) 3 .
C3 N2 Fe1 120.4(4) . .
N2 C3 C4 121.1(6) . .
N2 C3 C6 112.4(5) . .
C4 C3 C6 126.6(5) . .
C5 C4 C3 119.3(9) . .
C5 C4 H4 120.4 . .
C3 C4 H4 120.4 . .
C4 C5 C4 120.0(13) . 3
C4 C5 H5 120.0 . .
N7 C6 C10 112.3(7) . .
N7 C6 C3 114.6(4) . .
C10 C6 C3 133.1(7) . .
C6 N7 N8 104.1(4) . .
C6 N7 Fe1 117.0(3) . .
N8 N7 Fe1 138.8(4) . .
N7 N8 C9 109.5(5) . .
N7 N8 H8 125.3 . .
C9 N8 H8 125.3 . .
C10 C9 N8 108.5(5) . .
C10 C9 C11 133.3(8) . .
N8 C9 C11 118.1(8) . .
C9 C10 C6 105.5(7) . .
C9 C10 H10 127.2 . .
C6 C10 H10 127.2 . .
C9 C11 H11A 109.4 . .
C9 C11 H11B 109.5 . .
H11A C11 H11B 109.5 . .
C9 C11 H11C 109.5 . .
H11A C11 H11C 109.5 . .
H11B C11 H11C 109.5 . .
O15A Cl12 O16A 108.5(14) . .
O15A Cl12 O14A 110.1(13) . .
O16A Cl12 O14A 118.1(13) . .
O15A Cl12 O13A 96.9(15) . .
O16A Cl12 O13A 112.3(13) . .
O14A Cl12 O13A 108.9(13) . .
O14B Cl12 O13B 123.5(12) . .
O14B Cl12 O16B 127.5(16) . .
O13B Cl12 O16B 107.7(17) . .
O14B Cl12 O15B 142.0(13) . .
O13B Cl12 O15B 90.6(16) . .
O16B Cl12 O15B 34.4(14) . .
O16C Cl12 O15C 93(2) . .
O16C Cl12 O13C 18(5) . .
O15C Cl12 O13C 104(5) . .
O16C Cl12 O14C 118(2) . .
O15C Cl12 O14C 29.9(14) . .
O13C Cl12 O14C 124(4) . .

loop_
_geom_bond_atom_site_label_1
_geom_bond_atom_site_label_2
_geom_bond_distance
Fe1 N2 2.031(8)
Fe1 N7 2.095(4)
N2 C3 1.338(6)
C3 C4 1.453(10)
C3 C6 1.467(8)
C4 C5 1.353(13)
C4 H4 0.9500
C5 H5 0.9500
C6 N7 1.332(8)
C6 C10 1.363(8)
N7 N8 1.337(6)
N8 C9 1.379(9)
N8 H8 0.8800
C9 C10 1.302(12)
C9 C11 1.545(9)
C10 H10 0.9500
C11 H11A 0.9800
C11 H11B 0.9800
C11 H11C 0.9800
Cl12 O15A 1.396(15)
Cl12 O16A 1.429(14)
Cl12 O14A 1.455(14)
Cl12 O13A 1.621(14)
Cl12 O14B 1.285(7)
Cl12 O13B 1.394(15)
Cl12 O16B 1.450(17)
Cl12 O15B 1.476(17)
Cl12 O16C 1.458(18)
Cl12 O15C 1.477(17)
Cl12 O13C 1.50(2)
Cl12 O14C 1.510(16)

loop_
_geom_hbond_atom_site_label_D
_geom_hbond_atom_site_label_H
_geom_hbond_atom_site_label_A
_geom_hbond_distance_DH
_geom_hbond_distance_HA
_geom_hbond_distance_DA
_geom_hbond_angle_DHA
N8 H8 O13A 0.88 2.16 3.00(3) 160.2
N8 H8 O13B 0.88 1.92 2.78(2) 165.2
N8 H8 O13C 0.88 2.27 3.12(11) 161.9
